data_4309994
loop_
_publ_author_name
'F. Albert Cotton'
'Carlos A. Murillo'
'Rongmin Yu'

_publ_section_title
;
Chiral Supramolecules: Organometallic Molecular Loops Made from
Enantiopure R-[cis-Rh2(C6H4PPh2)2(CH3CN)6](BF4)2
;
_journal_name_full 'Inorganic Chemistry'
_journal_page_first 8211
_journal_page_last 8215
_journal_paper_doi 10.1021/ic051149k
_journal_volume 44
_journal_year 2005
_chemical_formula_moiety 'Rh4 (C18 H14 P)4 (C5 H5 N)4 (C4 F4 O4 )2, 3CH2 Cl2, CH3 OH, 0.5H2 O'
_chemical_formula_sum 'C104 H87 Cl6 F8 N4 O9.5 P4 Rh4'
_chemical_formula_weight 2445.00
_chemical_name_systematic
; 
 ? 
;
_space_group_IT_number 4
_symmetry_cell_setting monoclinic
_symmetry_space_group_name_Hall 'P 2yb'
_symmetry_space_group_name_H-M 'P 1 21 1'
_atom_sites_solution_hydrogens geom
_atom_sites_solution_primary direct
_atom_sites_solution_secondary difmap
_audit_creation_method SHELXL-97
_cell_angle_alpha 90.00
_cell_angle_beta 99.304(16)
_cell_angle_gamma 90.00
_cell_formula_units_Z 2
_cell_length_a 15.645(14)
_cell_length_b 17.639(16)
_cell_length_c 19.208(18)
_cell_measurement_reflns_used 5510
_cell_measurement_temperature 213(2)
_cell_measurement_theta_max 27.58
_cell_measurement_theta_min 2.44
_cell_volume 5231(8)
_computing_cell_refinement SAINT
_computing_data_collection SMART
_computing_data_reduction SAINT
_computing_molecular_graphics 'SHELXTL (Siemens, 1996)'
_computing_publication_material CIFTAB
_computing_structure_refinement 'SHELXL-97 (Sheldrick, 1997)'
_computing_structure_solution 'SHELXS-97 (Sheldrick, 1990)'
_diffrn_ambient_temperature 213(2)
_diffrn_detector_area_resol_mean 0
_diffrn_measured_fraction_theta_full 0.926
_diffrn_measured_fraction_theta_max 0.926
_diffrn_measurement_device_type 'Bruker SMART 1000'
_diffrn_measurement_method '\w scans'
_diffrn_radiation_monochromator graphite
_diffrn_radiation_source 'normal-focus sealed tube'
_diffrn_radiation_type MoK\a
_diffrn_radiation_wavelength 0.71073
_diffrn_reflns_av_R_equivalents 0.0596
_diffrn_reflns_av_sigmaI/netI 0.0889
_diffrn_reflns_limit_h_max 17
_diffrn_reflns_limit_h_min -20
_diffrn_reflns_limit_k_max 15
_diffrn_reflns_limit_k_min -22
_diffrn_reflns_limit_l_max 25
_diffrn_reflns_limit_l_min -23
_diffrn_reflns_number 29106
_diffrn_reflns_theta_full 28.00
_diffrn_reflns_theta_max 28.00
_diffrn_reflns_theta_min 1.56
_diffrn_standards_decay_% 0
_diffrn_standards_interval_count 0
_diffrn_standards_interval_time 0
_diffrn_standards_number 0
_exptl_absorpt_coefficient_mu 0.907
_exptl_absorpt_correction_T_max 0.8835
_exptl_absorpt_correction_T_min 0.7601
_exptl_absorpt_correction_type multi-scan
_exptl_absorpt_process_details sadabs
_exptl_crystal_colour orange
_exptl_crystal_density_diffrn 1.552
_exptl_crystal_density_method 'not measured'
_exptl_crystal_description prism
_exptl_crystal_F_000 2458
_exptl_crystal_size_max 0.32
_exptl_crystal_size_mid 0.18
_exptl_crystal_size_min 0.14
_refine_diff_density_max 1.498
_refine_diff_density_min -1.164
_refine_diff_density_rms 0.171
_refine_ls_abs_structure_details 'Flack H D (1983), Acta Cryst. A39, 876-881'
_refine_ls_abs_structure_Flack -0.04(3)
_refine_ls_extinction_method none
_refine_ls_goodness_of_fit_ref 1.007
_refine_ls_hydrogen_treatment noref
_refine_ls_matrix_type full
_refine_ls_number_parameters 1222
_refine_ls_number_reflns 19947
_refine_ls_number_restraints 6
_refine_ls_restrained_S_all 1.007
_refine_ls_R_factor_all 0.0933
_refine_ls_R_factor_gt 0.0603
_refine_ls_shift/su_max 0.001
_refine_ls_shift/su_mean 0.000
_refine_ls_structure_factor_coef Fsqd
_refine_ls_weighting_details 'calc w=1/[\s^2^(Fo^2^)+(0.1159P)^2^+0.0000P] where P=(Fo^2^+2Fc^2^)/3'
_refine_ls_weighting_scheme calc
_refine_ls_wR_factor_gt 0.1615
_refine_ls_wR_factor_ref 0.1899
_reflns_number_gt 14200
_reflns_number_total 19947
_reflns_threshold_expression >2sigma(I)
_cod_data_source_file ic051149ksi20050711_021723_2.cif
_cod_data_source_block compound_1
_cod_depositor_comments
;
The following automatic conversions were performed:
'_symmetry_cell_setting' value 'Monoclinic' changed to 'monoclinic'
according to '/home/saulius/struct/CIF-dictionaries/cif_core.dic'
dictionary named 'cif_core.dic' version 2.4.1 from 2010-06-29.

Automatic conversion script
Id: cif_fix_enum 1527 2010-12-29 10:47:43Z saulius 
;
_cod_original_formula_sum 'C104 H87 Cl6 F8 N4 O9.50 P4 Rh4'
_cod_database_code 4309994

loop_
_symmetry_equiv_pos_as_xyz
'x, y, z'
'-x, y+1/2, -z'

loop_
_atom_site_label
_atom_site_type_symbol
_atom_site_fract_x
_atom_site_fract_y
_atom_site_fract_z
_atom_site_U_iso_or_equiv
_atom_site_adp_type
_atom_site_occupancy
_atom_site_symmetry_multiplicity
_atom_site_calc_flag
_atom_site_refinement_flags
_atom_site_disorder_assembly
_atom_site_disorder_group
Rh1 Rh 0.16742(4) -0.05095(12) 0.68751(3) 0.02601(17) Uani 1 1 d . . .
Rh2 Rh 0.28676(4) -0.05383(12) 0.61237(3) 0.02701(17) Uani 1 1 d . . .
Rh3 Rh 0.27411(4) 0.29547(12) 0.84998(3) 0.02537(18) Uani 1 1 d . . .
Rh4 Rh 0.38469(4) 0.28128(12) 0.76768(3) 0.02463(17) Uani 1 1 d . . .
P1 P 0.18642(15) -0.17419(19) 0.70859(11) 0.0300(5) Uani 1 1 d . . .
P2 P 0.19549(15) -0.10891(19) 0.52873(11) 0.0300(5) Uani 1 1 d . . .
P3 P 0.26544(14) 0.41799(18) 0.82379(11) 0.0265(5) Uani 1 1 d . . .
P4 P 0.48181(14) 0.33665(19) 0.84690(11) 0.0269(5) Uani 1 1 d . . .
F1 F 0.4237(4) -0.0600(4) 0.8567(3) 0.0466(14) Uani 1 1 d . . .
F2 F 0.4858(3) 0.0342(4) 0.8112(3) 0.0358(13) Uani 1 1 d . . .
F3 F 0.3158(4) 0.0290(4) 0.9077(3) 0.0397(14) Uani 1 1 d . . .
F4 F 0.4452(4) 0.0730(4) 0.9322(3) 0.0449(15) Uani 1 1 d . . .
F5 F 0.0866(4) 0.1606(4) 0.5403(3) 0.0522(17) Uani 1 1 d . . .
F6 F 0.2175(4) 0.2035(4) 0.5522(3) 0.0495(15) Uani 1 1 d . . .
F7 F 0.1216(4) 0.2960(4) 0.6098(3) 0.0531(17) Uani 1 1 d . . .
F8 F 0.0634(3) 0.2066(4) 0.6619(3) 0.0471(16) Uani 1 1 d . . .
O1 O 0.1595(4) 0.0698(4) 0.6659(3) 0.0335(16) Uani 1 1 d . . .
O2 O 0.2395(4) 0.0596(4) 0.5800(3) 0.0332(15) Uani 1 1 d . . .
O3 O 0.1810(4) 0.2690(4) 0.7563(3) 0.0302(15) Uani 1 1 d . . .
O4 O 0.2827(4) 0.2251(4) 0.6964(3) 0.0289(14) Uani 1 1 d . . .
O5 O 0.2705(4) -0.0192(4) 0.7705(3) 0.0330(16) Uani 1 1 d . . .
O6 O 0.3698(4) -0.0002(4) 0.7001(3) 0.0351(16) Uani 1 1 d . . .
O7 O 0.2845(4) 0.1715(4) 0.8672(3) 0.0282(14) Uani 1 1 d . . .
O8 O 0.4034(4) 0.1716(4) 0.8163(3) 0.0337(15) Uani 1 1 d . . .
N1 N 0.0872(6) -0.0257(5) 0.7692(4) 0.038(2) Uani 1 1 d . . .
N2 N 0.3877(5) -0.0254(5) 0.5430(4) 0.036(2) Uani 1 1 d . . .
N3 N 0.1563(5) 0.2954(5) 0.9060(4) 0.039(2) Uani 1 1 d . . .
N4 N 0.4793(5) 0.2353(5) 0.6997(4) 0.0307(17) Uani 1 1 d . . .
C1 C 0.2958(6) -0.1980(6) 0.6985(4) 0.036(2) Uani 1 1 d . . .
C2 C 0.3396(6) -0.1478(6) 0.6561(4) 0.032(2) Uani 1 1 d . . .
C3 C 0.4259(6) -0.1638(7) 0.6564(5) 0.041(2) Uani 1 1 d . . .
H3A H 0.4580 -0.1320 0.6310 0.049 Uiso 1 1 calc R . .
C4 C 0.4668(7) -0.2247(9) 0.6925(6) 0.065(4) Uani 1 1 d . . .
H4A H 0.5260 -0.2326 0.6912 0.078 Uiso 1 1 calc R . .
C5 C 0.4242(7) -0.2742(8) 0.7302(6) 0.056(3) Uani 1 1 d . . .
H5A H 0.4530 -0.3166 0.7526 0.068 Uiso 1 1 calc R . .
C6 C 0.3368(7) -0.2603(7) 0.7347(5) 0.047(3) Uani 1 1 d . . .
H6A H 0.3066 -0.2921 0.7615 0.056 Uiso 1 1 calc R . .
C7 C 0.1157(6) -0.2470(6) 0.6631(4) 0.034(2) Uani 1 1 d . . .
C8 C 0.1456(6) -0.3193(6) 0.6526(5) 0.037(2) Uani 1 1 d . . .
H8A H 0.2054 -0.3290 0.6612 0.045 Uiso 1 1 calc R . .
C9 C 0.0896(8) -0.3765(6) 0.6299(6) 0.048(3) Uani 1 1 d . . .
H9A H 0.1109 -0.4257 0.6249 0.057 Uiso 1 1 calc R . .
C10 C 0.0009(7) -0.3625(7) 0.6141(5) 0.045(3) Uani 1 1 d . . .
H10A H -0.0378 -0.4020 0.5985 0.054 Uiso 1 1 calc R . .
C11 C -0.0286(7) -0.2919(7) 0.6214(6) 0.048(3) Uani 1 1 d . . .
H11A H -0.0882 -0.2819 0.6093 0.057 Uiso 1 1 calc R . .
C12 C 0.0279(6) -0.2329(7) 0.6469(5) 0.044(3) Uani 1 1 d . . .
H12A H 0.0062 -0.1840 0.6528 0.053 Uiso 1 1 calc R . .
C13 C 0.1825(6) -0.1993(7) 0.8008(5) 0.043(3) Uani 1 1 d . . .
C14 C 0.1324(9) -0.2600(7) 0.8179(6) 0.057(3) Uani 1 1 d . . .
H14A H 0.0962 -0.2870 0.7825 0.068 Uiso 1 1 calc R . .
C15 C 0.1373(10) -0.2796(9) 0.8891(6) 0.075(4) Uani 1 1 d . . .
H15A H 0.1076 -0.3227 0.9013 0.090 Uiso 1 1 calc R . .
C16 C 0.1833(9) -0.2383(8) 0.9399(5) 0.065(4) Uani 1 1 d . . .
H16A H 0.1831 -0.2500 0.9876 0.078 Uiso 1 1 calc R . .
C17 C 0.2298(8) -0.1799(8) 0.9221(5) 0.058(3) Uani 1 1 d . . .
H17A H 0.2628 -0.1515 0.9583 0.070 Uiso 1 1 calc R . .
C18 C 0.2315(7) -0.1599(7) 0.8543(5) 0.053(3) Uani 1 1 d . . .
H18A H 0.2662 -0.1192 0.8440 0.063 Uiso 1 1 calc R . .
C19 C 0.0872(5) -0.0842(6) 0.5384(4) 0.029(2) Uani 1 1 d . . .
C20 C 0.0729(5) -0.0625(6) 0.6064(4) 0.027(2) Uani 1 1 d . . .
C21 C -0.0116(6) -0.0404(6) 0.6126(5) 0.035(2) Uani 1 1 d . . .
H21A H -0.0235 -0.0238 0.6565 0.042 Uiso 1 1 calc R . .
C22 C -0.0777(6) -0.0425(6) 0.5554(5) 0.039(2) Uani 1 1 d . . .
H22A H -0.1340 -0.0288 0.5617 0.047 Uiso 1 1 calc R . .
C23 C -0.0634(6) -0.0639(6) 0.4904(5) 0.039(2) Uani 1 1 d . . .
H23A H -0.1095 -0.0660 0.4525 0.046 Uiso 1 1 calc R . .
C24 C 0.0199(6) -0.0827(6) 0.4803(5) 0.039(2) Uani 1 1 d . . .
H24A H 0.0311 -0.0944 0.4349 0.047 Uiso 1 1 calc R . .
C25 C 0.1972(5) -0.2109(6) 0.5135(4) 0.034(2) Uani 1 1 d . . .
C26 C 0.2789(6) -0.2480(6) 0.5217(4) 0.039(2) Uani 1 1 d . . .
H26A H 0.3298 -0.2215 0.5397 0.046 Uiso 1 1 calc R . .
C27 C 0.2826(7) -0.3241(6) 0.5027(5) 0.040(2) Uani 1 1 d . . .
H27A H 0.3365 -0.3487 0.5070 0.048 Uiso 1 1 calc R . .
C28 C 0.2065(8) -0.3643(7) 0.4773(5) 0.051(3) Uani 1 1 d . . .
H28A H 0.2094 -0.4154 0.4640 0.061 Uiso 1 1 calc R . .
C29 C 0.1283(7) -0.3284(6) 0.4720(5) 0.045(3) Uani 1 1 d . . .
H29A H 0.0773 -0.3558 0.4560 0.054 Uiso 1 1 calc R . .
C30 C 0.1226(6) -0.2535(6) 0.4893(4) 0.037(2) Uani 1 1 d . . .
H30A H 0.0679 -0.2303 0.4850 0.044 Uiso 1 1 calc R . .
C31 C 0.2059(6) -0.0747(6) 0.4414(4) 0.036(2) Uani 1 1 d . . .
C32 C 0.2081(8) 0.0052(8) 0.4295(5) 0.059(3) Uani 1 1 d . . .
H32A H 0.2007 0.0393 0.4657 0.070 Uiso 1 1 calc R . .
C33 C 0.2210(9) 0.0314(8) 0.3650(6) 0.062(3) Uani 1 1 d . . .
H33A H 0.2198 0.0839 0.3563 0.074 Uiso 1 1 calc R . .
C34 C 0.2361(7) -0.0191(10) 0.3112(6) 0.065(4) Uani 1 1 d . . .
H34A H 0.2482 -0.0003 0.2680 0.078 Uiso 1 1 calc R . .
C35 C 0.2329(8) -0.0950(8) 0.3222(6) 0.059(3) Uani 1 1 d . . .
H35A H 0.2402 -0.1290 0.2860 0.071 Uiso 1 1 calc R . .
C36 C 0.2186(8) -0.1219(7) 0.3874(5) 0.053(3) Uani 1 1 d . . .
H36A H 0.2177 -0.1746 0.3947 0.063 Uiso 1 1 calc R . .
C37 C 0.2955(5) 0.4342(6) 0.7379(4) 0.030(2) Uani 1 1 d . . .
C38 C 0.3472(5) 0.3744(5) 0.7138(4) 0.0272(19) Uani 1 1 d . . .
C39 C 0.3601(6) 0.3819(6) 0.6441(5) 0.038(2) Uani 1 1 d . . .
H39A H 0.3905 0.3436 0.6244 0.045 Uiso 1 1 calc R . .
C40 C 0.3310(6) 0.4418(8) 0.6038(5) 0.053(3) Uani 1 1 d . . .
H40A H 0.3430 0.4451 0.5575 0.063 Uiso 1 1 calc R . .
C41 C 0.2821(7) 0.5007(7) 0.6304(5) 0.049(3) Uani 1 1 d . . .
H41A H 0.2630 0.5432 0.6026 0.058 Uiso 1 1 calc R . .
C42 C 0.2647(7) 0.4934(6) 0.6948(5) 0.037(2) Uani 1 1 d . . .
H42A H 0.2299 0.5302 0.7119 0.045 Uiso 1 1 calc R . .
C43 C 0.3178(5) 0.4931(6) 0.8816(4) 0.028(2) Uani 1 1 d . . .
C44 C 0.3324(6) 0.4827(6) 0.9541(4) 0.036(2) Uani 1 1 d . . .
H44A H 0.3214 0.4354 0.9734 0.044 Uiso 1 1 calc R . .
C45 C 0.3635(6) 0.5431(7) 0.9989(5) 0.042(3) Uani 1 1 d . . .
H45A H 0.3757 0.5354 1.0479 0.051 Uiso 1 1 calc R . .
C46 C 0.3760(7) 0.6125(6) 0.9715(5) 0.043(3) Uani 1 1 d . . .
H46A H 0.3939 0.6532 1.0020 0.052 Uiso 1 1 calc R . .
C47 C 0.3629(7) 0.6235(8) 0.9015(6) 0.050(3) Uani 1 1 d . . .
H47A H 0.3729 0.6713 0.8826 0.061 Uiso 1 1 calc R . .
C48 C 0.3340(6) 0.5621(6) 0.8565(5) 0.038(2) Uani 1 1 d . . .
H48A H 0.3257 0.5697 0.8074 0.046 Uiso 1 1 calc R . .
C49 C 0.1523(5) 0.4506(7) 0.8116(4) 0.036(2) Uani 1 1 d . . .
C50 C 0.1240(7) 0.4957(8) 0.8589(6) 0.064(4) Uani 1 1 d . . .
H50A H 0.1628 0.5115 0.8989 0.077 Uiso 1 1 calc R . .
C51 C 0.0357(8) 0.5202(9) 0.8498(7) 0.071(4) Uani 1 1 d . . .
H51A H 0.0158 0.5519 0.8831 0.086 Uiso 1 1 calc R . .
C52 C -0.0189(7) 0.4959(9) 0.7908(7) 0.076(5) Uani 1 1 d . . .
H52A H -0.0774 0.5108 0.7833 0.091 Uiso 1 1 calc R . .
C53 C 0.0107(6) 0.4512(9) 0.7440(6) 0.062(3) Uani 1 1 d . . .
H53A H -0.0270 0.4362 0.7031 0.075 Uiso 1 1 calc R . .
C54 C 0.0951(7) 0.4267(7) 0.7543(5) 0.049(3) Uani 1 1 d . . .
H54A H 0.1138 0.3933 0.7217 0.059 Uiso 1 1 calc R . .
C55 C 0.4547(6) 0.3181(6) 0.9326(4) 0.031(2) Uani 1 1 d . . .
C56 C 0.3660(6) 0.3026(6) 0.9359(4) 0.035(2) Uani 1 1 d . . .
C57 C 0.3466(6) 0.2769(6) 0.9988(4) 0.036(2) Uani 1 1 d . . .
H57A H 0.2902 0.2605 1.0018 0.043 Uiso 1 1 calc R . .
C58 C 0.4107(7) 0.2749(7) 1.0581(4) 0.046(3) Uani 1 1 d . . .
H58A H 0.3957 0.2594 1.1014 0.055 Uiso 1 1 calc R . .
C59 C 0.4926(7) 0.2942(6) 1.0560(5) 0.043(3) Uani 1 1 d . . .
H59A H 0.5342 0.2944 1.0972 0.052 Uiso 1 1 calc R . .
C60 C 0.5147(6) 0.3138(6) 0.9921(5) 0.033(2) Uani 1 1 d . . .
H60A H 0.5730 0.3245 0.9895 0.040 Uiso 1 1 calc R . .
C61 C 0.5103(5) 0.4362(6) 0.8420(4) 0.029(2) Uani 1 1 d . . .
C62 C 0.5310(6) 0.4807(6) 0.9029(5) 0.035(2) Uani 1 1 d . . .
H62A H 0.5236 0.4614 0.9472 0.042 Uiso 1 1 calc R . .
C63 C 0.5629(6) 0.5542(6) 0.8972(5) 0.044(3) Uani 1 1 d . . .
H63A H 0.5776 0.5837 0.9381 0.053 Uiso 1 1 calc R . .
C64 C 0.5731(6) 0.5835(6) 0.8338(5) 0.038(2) Uani 1 1 d . . .
H64A H 0.5951 0.6329 0.8313 0.045 Uiso 1 1 calc R . .
C65 C 0.5516(6) 0.5422(6) 0.7739(5) 0.042(2) Uani 1 1 d . . .
H65A H 0.5597 0.5626 0.7302 0.050 Uiso 1 1 calc R . .
C66 C 0.5173(6) 0.4687(6) 0.7772(5) 0.034(2) Uani 1 1 d . . .
H66A H 0.4989 0.4415 0.7354 0.041 Uiso 1 1 calc R . .
C67 C 0.5911(5) 0.2958(6) 0.8526(4) 0.034(2) Uani 1 1 d . . .
C68 C 0.6639(6) 0.3391(6) 0.8539(5) 0.038(2) Uani 1 1 d . . .
H68A H 0.6601 0.3923 0.8529 0.045 Uiso 1 1 calc R . .
C69 C 0.7428(6) 0.3038(8) 0.8566(5) 0.047(3) Uani 1 1 d . . .
H69A H 0.7929 0.3335 0.8581 0.056 Uiso 1 1 calc R . .
C70 C 0.7504(6) 0.2245(8) 0.8573(5) 0.052(3) Uani 1 1 d . . .
H70A H 0.8044 0.2008 0.8584 0.062 Uiso 1 1 calc R . .
C71 C 0.6754(7) 0.1826(7) 0.8563(5) 0.050(3) Uani 1 1 d . . .
H71A H 0.6790 0.1294 0.8566 0.060 Uiso 1 1 calc R . .
C72 C 0.5982(6) 0.2150(7) 0.8548(5) 0.044(3) Uani 1 1 d . . .
H72A H 0.5487 0.1849 0.8552 0.053 Uiso 1 1 calc R . .
C73 C 0.1897(5) 0.0925(6) 0.6159(4) 0.0266(19) Uani 1 1 d . . .
C74 C 0.1602(6) 0.1711(6) 0.5883(4) 0.032(2) Uani 1 1 d . . .
C75 C 0.1371(6) 0.2284(6) 0.6420(4) 0.030(2) Uani 1 1 d . . .
C76 C 0.2074(5) 0.2414(5) 0.7052(4) 0.0271(19) Uani 1 1 d . . .
C77 C 0.3438(6) -0.0039(6) 0.7569(5) 0.032(2) Uani 1 1 d . . .
C78 C 0.4089(6) 0.0092(6) 0.8254(4) 0.031(2) Uani 1 1 d . . .
C79 C 0.3778(5) 0.0641(6) 0.8787(4) 0.028(2) Uani 1 1 d . . .
C80 C 0.3494(5) 0.1432(6) 0.8510(4) 0.027(2) Uani 1 1 d . . .
C81 C 0.0294(7) -0.0733(7) 0.7893(5) 0.050(3) Uani 1 1 d . . .
H81A H 0.0135 -0.1158 0.7605 0.060 Uiso 1 1 calc R . .
C82 C -0.0083(10) -0.0656(11) 0.8476(7) 0.087(5) Uani 1 1 d . . .
H82A H -0.0506 -0.0993 0.8588 0.104 Uiso 1 1 calc R . .
C83 C 0.0213(12) -0.0024(13) 0.8904(7) 0.113(7) Uani 1 1 d . . .
H83A H 0.0004 0.0044 0.9332 0.136 Uiso 1 1 calc R . .
C84 C 0.0798(9) 0.0496(9) 0.8717(6) 0.072(4) Uani 1 1 d . . .
H84A H 0.0975 0.0925 0.8994 0.086 Uiso 1 1 calc R . .
C85 C 0.1106(7) 0.0345(7) 0.8098(5) 0.047(3) Uani 1 1 d . . .
H85A H 0.1504 0.0686 0.7954 0.056 Uiso 1 1 calc R . .
C86 C 0.4065(7) 0.0487(8) 0.5377(6) 0.055(3) Uani 1 1 d . . .
H86A H 0.3853 0.0823 0.5689 0.066 Uiso 1 1 calc R . .
C87 C 0.4547(9) 0.0794(10) 0.4899(7) 0.075(4) Uani 1 1 d . . .
H87A H 0.4684 0.1313 0.4900 0.090 Uiso 1 1 calc R . .
C88 C 0.4807(8) 0.0312(10) 0.4435(6) 0.071(4) Uani 1 1 d . . .
H88A H 0.5125 0.0490 0.4093 0.086 Uiso 1 1 calc R . .
C89 C 0.4593(9) -0.0486(10) 0.4465(6) 0.076(4) Uani 1 1 d . . .
H89A H 0.4772 -0.0842 0.4155 0.091 Uiso 1 1 calc R . .
C90 C 0.4116(6) -0.0688(8) 0.4972(5) 0.052(3) Uani 1 1 d . . .
H90A H 0.3949 -0.1199 0.4982 0.062 Uiso 1 1 calc R . .
C91 C 0.0885(7) 0.2565(9) 0.8778(6) 0.073(5) Uani 1 1 d . . .
H91A H 0.0941 0.2227 0.8409 0.087 Uiso 1 1 calc R . .
C92 C 0.0114(9) 0.2623(15) 0.8989(8) 0.127(9) Uani 1 1 d . . .
H92A H -0.0362 0.2347 0.8758 0.153 Uiso 1 1 calc R . .
C93 C 0.0021(11) 0.3089(12) 0.9545(9) 0.100(6) Uani 1 1 d . . .
H93A H -0.0506 0.3129 0.9717 0.120 Uiso 1 1 calc R . .
C94 C 0.0731(11) 0.3485(10) 0.9830(9) 0.090(5) Uani 1 1 d . . .
H94A H 0.0699 0.3825 1.0202 0.108 Uiso 1 1 calc R . .
C95 C 0.1483(9) 0.3396(8) 0.9583(7) 0.068(4) Uani 1 1 d . . .
H95A H 0.1972 0.3668 0.9799 0.082 Uiso 1 1 calc R . .
C96 C 0.5484(6) 0.2732(7) 0.6858(4) 0.042(2) Uani 1 1 d . . .
H96A H 0.5515 0.3259 0.6932 0.051 Uiso 1 1 calc R . .
C97 C 0.6156(6) 0.2367(8) 0.6605(5) 0.050(3) Uani 1 1 d . . .
H97A H 0.6634 0.2638 0.6494 0.060 Uiso 1 1 calc R . .
C98 C 0.6100(7) 0.1604(8) 0.6525(7) 0.058(3) Uani 1 1 d . . .
H98A H 0.6555 0.1341 0.6368 0.070 Uiso 1 1 calc R . .
C99 C 0.5415(7) 0.1217(7) 0.6664(5) 0.046(3) Uani 1 1 d . . .
H99A H 0.5390 0.0687 0.6616 0.055 Uiso 1 1 calc R . .
C100 C 0.4729(6) 0.1621(6) 0.6884(5) 0.037(2) Uani 1 1 d . . .
H10B H 0.4223 0.1363 0.6951 0.044 Uiso 1 1 calc R . .
C1S C 0.0834(12) 0.6250(11) 0.2844(9) 0.098(5) Uiso 1 1 d . . .
C2S C 0.7906(11) 0.5991(11) 0.9618(9) 0.094(5) Uiso 1 1 d . . .
Cl1 Cl 0.1204(4) 0.7219(4) 0.2796(3) 0.1348(19) Uiso 1 1 d . . .
Cl2 Cl 0.1648(6) 0.5648(5) 0.2728(4) 0.184(3) Uiso 1 1 d . . .
Cl3 Cl 0.8729(4) 0.6473(4) 0.9595(3) 0.1191(16) Uiso 1 1 d . . .
Cl4 Cl 0.8179(6) 0.4941(6) 0.9330(5) 0.204(4) Uiso 1 1 d . . .
C3S C 0.808(3) 0.740(5) 0.788(5) 0.30(5) Uiso 0.50 1 d PD . .
Cl5 Cl 0.7392(8) 0.6789(9) 0.7710(7) 0.153(5) Uiso 0.50 1 d PD . .
Cl6 Cl 0.9044(11) 0.7510(12) 0.8002(12) 0.234(9) Uiso 0.50 1 d PD . .
C8SA C 0.631(3) 0.898(3) 0.776(2) 0.074(13) Uiso 0.310(16) 1 d P A 1
O8SA O 0.6624(18) 0.9242(18) 0.7188(14) 0.069(9) Uiso 0.310(16) 1 d P A 1
C8SB C 0.676(2) 0.9306(18) 0.8321(16) 0.115(9) Uiso 0.690(16) 1 d P A 2
O8SB O 0.7438(10) 0.9391(10) 0.8672(8) 0.090(5) Uiso 0.690(16) 1 d P A 2
Cl7 Cl 0.5731(8) 0.7849(9) 0.5196(7) 0.156(5) Uiso 0.50 1 d PD . .
Cl8 Cl 0.7503(11) 0.8265(16) 0.5694(16) 0.323(14) Uiso 0.50 1 d PD . .
C4S C 0.6713(12) 0.7544(13) 0.5723(16) 0.102(11) Uiso 0.50 1 d PD . .
O9S O 0.6794(11) 0.9190(11) 0.5923(9) 0.069(5) Uiso 0.50 1 d P . .

loop_
_atom_site_aniso_label
_atom_site_aniso_U_11
_atom_site_aniso_U_22
_atom_site_aniso_U_33
_atom_site_aniso_U_23
_atom_site_aniso_U_13
_atom_site_aniso_U_12
Rh1 0.0244(3) 0.0292(5) 0.0241(3) -0.0016(3) 0.0029(2) -0.0009(3)
Rh2 0.0254(3) 0.0302(5) 0.0251(3) -0.0036(3) 0.0030(2) 0.0002(3)
Rh3 0.0254(3) 0.0268(5) 0.0243(3) -0.0014(3) 0.0053(2) -0.0005(3)
Rh4 0.0229(3) 0.0276(4) 0.0232(3) -0.0001(3) 0.0034(2) -0.0002(3)
P1 0.0321(12) 0.0276(15) 0.0286(10) 0.0033(10) -0.0002(9) -0.0006(10)
P2 0.0300(11) 0.0341(16) 0.0249(10) -0.0041(9) 0.0014(8) 0.0044(10)
P3 0.0254(10) 0.0281(15) 0.0251(9) -0.0044(9) 0.0010(8) -0.0021(10)
P4 0.0252(10) 0.0296(15) 0.0249(9) -0.0003(9) 0.0008(8) -0.0007(10)
F1 0.050(3) 0.034(4) 0.050(3) 0.003(3) -0.009(2) -0.003(3)
F2 0.024(2) 0.044(4) 0.038(3) -0.004(2) -0.001(2) 0.003(2)
F3 0.048(3) 0.037(4) 0.036(3) 0.004(2) 0.012(2) -0.009(3)
F4 0.043(3) 0.053(4) 0.033(3) 0.003(3) -0.011(2) -0.003(3)
F5 0.052(4) 0.059(5) 0.035(3) -0.011(3) -0.024(2) 0.015(3)
F6 0.070(4) 0.041(4) 0.041(3) 0.010(3) 0.019(3) 0.007(3)
F7 0.080(4) 0.032(4) 0.042(3) 0.006(3) -0.007(3) 0.022(3)
F8 0.023(3) 0.069(5) 0.048(3) -0.012(3) 0.003(2) 0.004(3)
O1 0.038(3) 0.032(4) 0.031(3) -0.004(3) 0.006(3) -0.003(3)
O2 0.044(4) 0.025(4) 0.031(3) 0.001(3) 0.007(3) -0.003(3)
O3 0.025(3) 0.038(4) 0.027(3) -0.007(3) 0.004(2) -0.003(3)
O4 0.024(3) 0.028(4) 0.035(3) -0.007(3) 0.006(2) -0.006(3)
O5 0.033(3) 0.040(5) 0.026(3) -0.006(3) 0.003(2) 0.000(3)
O6 0.038(3) 0.039(4) 0.028(3) -0.001(3) 0.004(2) -0.006(3)
O7 0.025(3) 0.022(4) 0.038(3) 0.001(3) 0.009(2) -0.003(3)
O8 0.033(3) 0.038(4) 0.034(3) 0.004(3) 0.016(3) 0.002(3)
N1 0.051(5) 0.037(6) 0.026(3) -0.010(3) 0.008(3) 0.017(4)
N2 0.033(4) 0.044(6) 0.029(3) -0.004(3) -0.003(3) -0.005(4)
N3 0.042(4) 0.027(5) 0.051(4) 0.009(4) 0.015(4) 0.008(4)
N4 0.031(4) 0.035(5) 0.027(3) -0.004(3) 0.007(3) -0.003(4)
C1 0.032(4) 0.043(7) 0.029(4) -0.006(4) -0.007(3) 0.012(4)
C2 0.037(5) 0.035(6) 0.022(4) -0.002(4) -0.007(3) 0.012(4)
C3 0.033(5) 0.049(7) 0.041(5) 0.005(5) 0.006(4) -0.001(5)
C4 0.040(6) 0.091(11) 0.063(7) 0.008(7) 0.005(5) 0.025(7)
C5 0.049(6) 0.060(9) 0.057(6) 0.018(6) -0.001(5) 0.034(6)
C6 0.043(6) 0.048(8) 0.048(5) 0.006(5) 0.001(4) 0.008(5)
C7 0.035(5) 0.042(7) 0.025(4) 0.002(4) 0.005(3) 0.003(4)
C8 0.038(5) 0.036(7) 0.035(4) -0.002(4) -0.003(4) 0.003(5)
C9 0.062(7) 0.022(6) 0.054(6) 0.001(5) -0.008(5) -0.003(5)
C10 0.057(7) 0.032(7) 0.044(5) -0.003(5) 0.002(5) -0.009(5)
C11 0.038(5) 0.038(7) 0.064(6) -0.008(5) 0.000(5) -0.001(5)
C12 0.034(5) 0.043(7) 0.051(5) 0.000(5) 0.000(4) -0.003(5)
C13 0.036(5) 0.060(8) 0.035(4) 0.006(5) 0.007(4) 0.007(5)
C14 0.087(9) 0.037(7) 0.044(6) 0.002(5) 0.006(6) -0.018(6)
C15 0.098(11) 0.079(11) 0.052(7) 0.006(7) 0.029(7) -0.013(9)
C16 0.089(9) 0.083(11) 0.024(4) 0.012(5) 0.013(5) 0.001(8)
C17 0.066(7) 0.074(10) 0.033(5) -0.001(5) 0.003(5) 0.006(7)
C18 0.054(6) 0.061(9) 0.039(5) 0.004(5) -0.005(4) -0.015(6)
C19 0.028(4) 0.022(5) 0.036(4) -0.008(4) 0.000(3) 0.002(4)
C20 0.026(4) 0.021(6) 0.034(4) 0.008(4) 0.001(3) -0.002(4)
C21 0.030(4) 0.029(6) 0.044(5) -0.002(4) 0.001(3) 0.005(4)
C22 0.027(4) 0.038(7) 0.049(5) 0.003(5) -0.001(4) 0.010(4)
C23 0.034(4) 0.030(6) 0.047(5) 0.007(4) -0.009(4) 0.015(4)
C24 0.038(5) 0.044(7) 0.033(4) 0.005(4) -0.005(4) 0.004(5)
C25 0.035(4) 0.037(6) 0.027(4) -0.006(4) 0.000(3) -0.007(4)
C26 0.040(5) 0.041(7) 0.031(4) -0.003(4) -0.004(4) 0.005(5)
C27 0.060(6) 0.023(6) 0.036(5) -0.001(4) 0.005(4) 0.007(5)
C28 0.075(8) 0.030(7) 0.046(6) -0.001(5) 0.007(5) -0.006(6)
C29 0.051(6) 0.032(7) 0.047(5) -0.003(5) -0.009(4) -0.005(5)
C30 0.043(5) 0.033(6) 0.033(4) -0.010(4) 0.003(4) 0.006(4)
C31 0.036(5) 0.045(7) 0.025(4) 0.002(4) -0.003(3) 0.003(4)
C32 0.079(8) 0.062(9) 0.032(5) 0.002(5) 0.000(5) 0.007(7)
C33 0.099(10) 0.045(8) 0.041(6) 0.006(5) 0.011(6) -0.003(7)
C34 0.047(6) 0.104(13) 0.044(6) 0.011(7) 0.005(5) 0.000(7)
C35 0.077(9) 0.056(9) 0.043(6) -0.008(6) 0.008(5) 0.023(7)
C36 0.081(8) 0.033(7) 0.045(6) -0.001(5) 0.013(5) 0.016(6)
C37 0.029(4) 0.030(6) 0.031(4) -0.002(4) 0.004(3) -0.002(4)
C38 0.025(4) 0.031(6) 0.023(4) -0.001(3) -0.004(3) -0.005(4)
C39 0.035(5) 0.046(7) 0.033(4) 0.007(4) 0.007(4) -0.003(5)
C40 0.040(5) 0.089(10) 0.028(4) 0.007(6) 0.001(4) -0.003(6)
C41 0.058(7) 0.045(7) 0.040(5) 0.013(5) -0.005(5) 0.011(6)
C42 0.049(6) 0.029(6) 0.034(4) 0.000(4) 0.006(4) 0.005(5)
C43 0.016(4) 0.026(6) 0.041(4) 0.003(4) -0.001(3) -0.007(4)
C44 0.041(5) 0.036(6) 0.031(4) -0.004(4) 0.001(4) -0.003(4)
C45 0.048(6) 0.048(8) 0.031(4) -0.006(4) 0.009(4) -0.007(5)
C46 0.048(6) 0.028(7) 0.050(6) -0.014(5) -0.002(4) -0.002(5)
C47 0.044(6) 0.050(8) 0.053(6) -0.002(5) -0.004(5) -0.007(5)
C48 0.042(5) 0.027(6) 0.043(5) 0.007(4) -0.003(4) 0.002(4)
C49 0.030(4) 0.036(6) 0.040(4) 0.000(5) 0.001(3) 0.008(5)
C50 0.035(6) 0.098(11) 0.060(7) -0.030(7) 0.008(5) -0.002(6)
C51 0.051(7) 0.080(11) 0.079(8) -0.038(8) 0.001(6) 0.019(7)
C52 0.026(5) 0.116(13) 0.079(8) -0.032(8) -0.009(5) 0.005(6)
C53 0.033(5) 0.085(10) 0.062(6) -0.021(7) -0.010(4) -0.001(6)
C54 0.044(6) 0.047(8) 0.051(6) -0.009(5) -0.005(4) 0.000(5)
C55 0.045(5) 0.023(6) 0.023(4) -0.001(3) 0.000(3) -0.001(4)
C56 0.046(5) 0.037(7) 0.022(4) -0.004(4) 0.003(3) -0.007(5)
C57 0.043(5) 0.031(6) 0.033(4) 0.011(4) 0.003(3) -0.003(5)
C58 0.057(6) 0.055(8) 0.025(4) 0.005(5) 0.004(4) -0.008(6)
C59 0.062(6) 0.023(6) 0.038(4) 0.011(4) -0.012(4) -0.002(5)
C60 0.036(5) 0.024(6) 0.038(4) 0.002(4) 0.002(4) 0.001(4)
C61 0.018(3) 0.033(6) 0.033(4) -0.007(4) -0.002(3) -0.004(4)
C62 0.030(4) 0.044(7) 0.032(4) -0.005(4) 0.001(3) -0.004(4)
C63 0.041(5) 0.035(7) 0.053(6) -0.010(5) -0.001(4) -0.004(5)
C64 0.038(5) 0.027(6) 0.046(5) 0.002(4) -0.002(4) -0.010(4)
C65 0.040(5) 0.037(7) 0.046(5) 0.009(4) 0.003(4) -0.001(5)
C66 0.031(4) 0.030(6) 0.040(5) 0.005(4) 0.004(3) -0.004(4)
C67 0.025(4) 0.042(7) 0.031(4) 0.007(4) -0.004(3) 0.006(4)
C68 0.032(5) 0.038(7) 0.043(5) 0.008(4) 0.007(4) 0.001(4)
C69 0.030(5) 0.062(9) 0.047(5) 0.003(5) 0.001(4) 0.004(5)
C70 0.027(5) 0.080(11) 0.048(6) 0.001(6) 0.004(4) 0.018(5)
C71 0.048(6) 0.051(8) 0.047(6) 0.004(5) -0.003(5) 0.027(6)
C72 0.029(5) 0.061(8) 0.039(5) 0.007(5) -0.004(4) 0.000(5)
C73 0.029(4) 0.022(5) 0.028(4) 0.000(3) 0.001(3) -0.001(4)
C74 0.045(5) 0.024(6) 0.024(4) -0.002(4) -0.005(3) -0.004(4)
C75 0.030(4) 0.028(6) 0.029(4) -0.002(4) -0.005(3) 0.004(4)
C76 0.029(4) 0.023(5) 0.025(4) -0.001(3) -0.007(3) -0.004(4)
C77 0.032(5) 0.029(6) 0.035(4) -0.005(4) 0.001(4) 0.005(4)
C78 0.035(5) 0.018(6) 0.035(4) 0.003(4) -0.004(4) 0.005(4)
C79 0.029(4) 0.033(6) 0.022(4) 0.003(4) 0.000(3) -0.003(4)
C80 0.031(4) 0.031(6) 0.017(3) -0.007(3) -0.001(3) -0.004(4)
C81 0.045(6) 0.062(9) 0.043(5) -0.002(5) 0.007(4) 0.001(6)
C82 0.086(10) 0.114(15) 0.065(8) 0.005(9) 0.029(7) -0.022(10)
C83 0.121(14) 0.18(2) 0.045(7) -0.031(10) 0.050(8) -0.043(14)
C84 0.085(9) 0.093(12) 0.041(6) -0.017(6) 0.020(6) -0.008(8)
C85 0.041(5) 0.054(8) 0.047(5) 0.006(5) 0.013(4) 0.006(5)
C86 0.035(5) 0.056(9) 0.075(8) -0.012(6) 0.014(5) -0.007(6)
C87 0.071(9) 0.079(12) 0.083(9) 0.015(8) 0.032(7) -0.009(8)
C88 0.060(7) 0.109(14) 0.050(6) 0.009(7) 0.023(6) -0.002(8)
C89 0.081(9) 0.096(12) 0.059(7) -0.035(8) 0.035(6) -0.034(9)
C90 0.042(5) 0.065(9) 0.053(6) -0.021(6) 0.024(4) -0.010(6)
C91 0.046(6) 0.130(15) 0.046(6) -0.014(7) 0.020(5) -0.029(7)
C92 0.049(8) 0.26(3) 0.079(10) 0.019(14) 0.027(7) -0.049(12)
C93 0.085(11) 0.120(17) 0.111(13) 0.032(11) 0.064(10) 0.030(11)
C94 0.093(12) 0.078(12) 0.118(13) 0.014(10) 0.076(11) 0.006(10)
C95 0.091(9) 0.048(8) 0.084(8) -0.033(7) 0.068(8) -0.013(7)
C96 0.041(5) 0.054(7) 0.033(4) -0.002(5) 0.010(4) -0.003(5)
C97 0.037(5) 0.068(9) 0.051(6) -0.006(6) 0.021(4) -0.017(5)
C98 0.044(6) 0.058(9) 0.077(8) -0.013(6) 0.026(6) 0.006(6)
C99 0.064(7) 0.029(6) 0.049(5) -0.002(5) 0.021(5) 0.014(5)
C100 0.036(5) 0.036(7) 0.038(5) 0.005(4) 0.008(4) -0.005(4)

loop_
_atom_type_symbol
_atom_type_description
_atom_type_scat_dispersion_real
_atom_type_scat_dispersion_imag
_atom_type_scat_source
C C 0.0033 0.0016 'International Tables Vol C Tables 4.2.6.8 and 6.1.1.4'
H H 0.0000 0.0000 'International Tables Vol C Tables 4.2.6.8 and 6.1.1.4'
N N 0.0061 0.0033 'International Tables Vol C Tables 4.2.6.8 and 6.1.1.4'
O O 0.0106 0.0060 'International Tables Vol C Tables 4.2.6.8 and 6.1.1.4'
F F 0.0171 0.0103 'International Tables Vol C Tables 4.2.6.8 and 6.1.1.4'
P P 0.1023 0.0942 'International Tables Vol C Tables 4.2.6.8 and 6.1.1.4'
Cl Cl 0.1484 0.1585 'International Tables Vol C Tables 4.2.6.8 and 6.1.1.4'
Rh Rh -1.1178 0.9187 'International Tables Vol C Tables 4.2.6.8 and 6.1.1.4'

loop_
_geom_angle_atom_site_label_1
_geom_angle_atom_site_label_2
_geom_angle_atom_site_label_3
_geom_angle
_geom_angle_site_symmetry_1
_geom_angle_site_symmetry_3
_geom_angle_publ_flag
C20 Rh1 O5 170.6(3) . . ?
C20 Rh1 O1 86.5(3) . . ?
O5 Rh1 O1 84.2(3) . . ?
C20 Rh1 N1 98.2(3) . . ?
O5 Rh1 N1 82.2(3) . . ?
O1 Rh1 N1 85.2(3) . . ?
C20 Rh1 P1 95.9(3) . . ?
O5 Rh1 P1 93.3(2) . . ?
O1 Rh1 P1 175.49(18) . . ?
N1 Rh1 P1 98.2(2) . . ?
C20 Rh1 Rh2 94.3(3) . . ?
O5 Rh1 Rh2 83.96(18) . . ?
O1 Rh1 Rh2 86.30(17) . . ?
N1 Rh1 Rh2 164.4(2) . . ?
P1 Rh1 Rh2 89.71(7) . . ?
C2 Rh2 O6 83.1(3) . . ?
C2 Rh2 O2 170.3(3) . . ?
O6 Rh2 O2 87.4(2) . . ?
C2 Rh2 P2 96.8(3) . . ?
O6 Rh2 P2 175.77(18) . . ?
O2 Rh2 P2 92.68(18) . . ?
C2 Rh2 N2 98.7(4) . . ?
O6 Rh2 N2 88.5(3) . . ?
O2 Rh2 N2 82.3(3) . . ?
P2 Rh2 N2 95.7(2) . . ?
C2 Rh2 Rh1 94.0(3) . . ?
O6 Rh2 Rh1 87.30(18) . . ?
O2 Rh2 Rh1 84.10(17) . . ?
P2 Rh2 Rh1 88.50(9) . . ?
N2 Rh2 Rh1 166.0(2) . . ?
C56 Rh3 O3 170.9(4) . . ?
C56 Rh3 O7 85.1(4) . . ?
O3 Rh3 O7 86.3(2) . . ?
C56 Rh3 P3 97.7(3) . . ?
O3 Rh3 P3 90.8(2) . . ?
O7 Rh3 P3 175.33(16) . . ?
C56 Rh3 N3 98.0(3) . . ?
O3 Rh3 N3 84.6(3) . . ?
O7 Rh3 N3 88.5(3) . . ?
P3 Rh3 N3 94.8(2) . . ?
C56 Rh3 Rh4 92.8(3) . . ?
O3 Rh3 Rh4 84.04(17) . . ?
O7 Rh3 Rh4 87.40(15) . . ?
P3 Rh3 Rh4 88.72(7) . . ?
N3 Rh3 Rh4 168.2(2) . . ?
C38 Rh4 O8 169.4(3) . . ?
C38 Rh4 O4 85.6(3) . . ?
O8 Rh4 O4 84.1(2) . . ?
C38 Rh4 P4 96.1(2) . . ?
O8 Rh4 P4 93.95(19) . . ?
O4 Rh4 P4 175.30(17) . . ?
C38 Rh4 N4 99.3(3) . . ?
O8 Rh4 N4 82.7(3) . . ?
O4 Rh4 N4 87.4(2) . . ?
P4 Rh4 N4 96.6(2) . . ?
C38 Rh4 Rh3 94.0(2) . . ?
O8 Rh4 Rh3 82.92(16) . . ?
O4 Rh4 Rh3 86.12(17) . . ?
P4 Rh4 Rh3 89.40(9) . . ?
N4 Rh4 Rh3 164.8(2) . . ?
C1 P1 C7 107.3(5) . . ?
C1 P1 C13 103.2(4) . . ?
C7 P1 C13 100.4(5) . . ?
C1 P1 Rh1 108.0(4) . . ?
C7 P1 Rh1 123.3(3) . . ?
C13 P1 Rh1 112.8(4) . . ?
C19 P2 C31 104.1(4) . . ?
C19 P2 C25 107.2(4) . . ?
C31 P2 C25 100.0(4) . . ?
C19 P2 Rh2 109.3(3) . . ?
C31 P2 Rh2 112.6(3) . . ?
C25 P2 Rh2 122.0(3) . . ?
C37 P3 C43 106.3(4) . . ?
C37 P3 C49 102.8(4) . . ?
C43 P3 C49 100.2(4) . . ?
C37 P3 Rh3 110.2(3) . . ?
C43 P3 Rh3 124.1(3) . . ?
C49 P3 Rh3 110.9(4) . . ?
C55 P4 C61 108.7(4) . . ?
C55 P4 C67 103.2(4) . . ?
C61 P4 C67 98.5(4) . . ?
C55 P4 Rh4 108.3(3) . . ?
C61 P4 Rh4 122.8(3) . . ?
C67 P4 Rh4 113.5(3) . . ?
C73 O1 Rh1 117.5(6) . . ?
C73 O2 Rh2 118.4(6) . . ?
C76 O3 Rh3 118.7(5) . . ?
C76 O4 Rh4 115.0(5) . . ?
C77 O5 Rh1 120.4(5) . . ?
C77 O6 Rh2 115.2(6) . . ?
C80 O7 Rh3 114.3(6) . . ?
C80 O8 Rh4 122.1(6) . . ?
C85 N1 C81 117.8(9) . . ?
C85 N1 Rh1 116.3(7) . . ?
C81 N1 Rh1 124.6(7) . . ?
C90 N2 C86 116.2(10) . . ?
C90 N2 Rh2 125.6(8) . . ?
C86 N2 Rh2 115.9(7) . . ?
C95 N3 C91 117.8(10) . . ?
C95 N3 Rh3 123.5(8) . . ?
C91 N3 Rh3 118.0(7) . . ?
C100 N4 C96 120.2(9) . . ?
C100 N4 Rh4 114.0(6) . . ?
C96 N4 Rh4 124.1(7) . . ?
C6 C1 C2 122.6(9) . . ?
C6 C1 P1 119.8(8) . . ?
C2 C1 P1 117.5(7) . . ?
C3 C2 C1 115.2(8) . . ?
C3 C2 Rh2 120.9(8) . . ?
C1 C2 Rh2 123.2(7) . . ?
C4 C3 C2 122.4(10) . . ?
C5 C4 C3 122.3(10) . . ?
C4 C5 C6 118.7(10) . . ?
C1 C6 C5 118.6(10) . . ?
C12 C7 C8 118.7(9) . . ?
C12 C7 P1 119.1(8) . . ?
C8 C7 P1 121.7(7) . . ?
C9 C8 C7 121.0(10) . . ?
C8 C9 C10 120.3(11) . . ?
C11 C10 C9 119.3(10) . . ?
C10 C11 C12 121.1(10) . . ?
C7 C12 C11 119.6(11) . . ?
C18 C13 C14 118.7(9) . . ?
C18 C13 P1 120.0(9) . . ?
C14 C13 P1 121.2(8) . . ?
C13 C14 C15 118.2(11) . . ?
C16 C15 C14 121.3(13) . . ?
C15 C16 C17 119.1(10) . . ?
C16 C17 C18 122.8(11) . . ?
C17 C18 C13 119.7(12) . . ?
C24 C19 C20 121.2(8) . . ?
C24 C19 P2 121.6(7) . . ?
C20 C19 P2 117.2(6) . . ?
C21 C20 C19 116.5(7) . . ?
C21 C20 Rh1 120.0(6) . . ?
C19 C20 Rh1 123.1(6) . . ?
C22 C21 C20 121.3(9) . . ?
C23 C22 C21 121.7(9) . . ?
C22 C23 C24 119.5(8) . . ?
C23 C24 C19 119.6(9) . . ?
C30 C25 C26 118.3(9) . . ?
C30 C25 P2 123.3(7) . . ?
C26 C25 P2 118.2(7) . . ?
C27 C26 C25 119.3(9) . . ?
C26 C27 C28 120.5(10) . . ?
C29 C28 C27 119.5(11) . . ?
C28 C29 C30 121.4(10) . . ?
C29 C30 C25 121.0(9) . . ?
C36 C31 C32 118.0(10) . . ?
C36 C31 P2 122.9(9) . . ?
C32 C31 P2 118.9(7) . . ?
C33 C32 C31 119.2(11) . . ?
C32 C33 C34 121.0(13) . . ?
C35 C34 C33 119.6(12) . . ?
C34 C35 C36 119.5(11) . . ?
C31 C36 C35 122.5(11) . . ?
C42 C37 C38 121.5(8) . . ?
C42 C37 P3 123.5(7) . . ?
C38 C37 P3 114.6(7) . . ?
C39 C38 C37 114.4(8) . . ?
C39 C38 Rh4 120.3(7) . . ?
C37 C38 Rh4 124.8(6) . . ?
C40 C39 C38 122.7(10) . . ?
C39 C40 C41 121.1(9) . . ?
C42 C41 C40 117.9(10) . . ?
C41 C42 C37 122.4(10) . . ?
C48 C43 C44 117.9(9) . . ?
C48 C43 P3 121.8(7) . . ?
C44 C43 P3 119.9(7) . . ?
C43 C44 C45 120.0(9) . . ?
C46 C45 C44 120.2(9) . . ?
C47 C46 C45 120.7(10) . . ?
C46 C47 C48 118.9(11) . . ?
C43 C48 C47 122.2(9) . . ?
C50 C49 C54 119.1(9) . . ?
C50 C49 P3 121.1(7) . . ?
C54 C49 P3 119.8(8) . . ?
C49 C50 C51 121.0(10) . . ?
C52 C51 C50 117.9(11) . . ?
C53 C52 C51 120.2(11) . . ?
C52 C53 C54 121.3(10) . . ?
C49 C54 C53 120.5(10) . . ?
C60 C55 C56 119.8(8) . . ?
C60 C55 P4 123.2(8) . . ?
C56 C55 P4 116.8(6) . . ?
C57 C56 C55 117.3(8) . . ?
C57 C56 Rh3 118.2(7) . . ?
C55 C56 Rh3 123.2(6) . . ?
C56 C57 C58 119.9(9) . . ?
C59 C58 C57 122.5(9) . . ?
C58 C59 C60 118.4(8) . . ?
C55 C60 C59 121.8(9) . . ?
C66 C61 C62 118.3(9) . . ?
C66 C61 P4 120.1(7) . . ?
C62 C61 P4 121.5(7) . . ?
C63 C62 C61 119.3(9) . . ?
C64 C63 C62 121.3(9) . . ?
C63 C64 C65 120.4(10) . . ?
C64 C65 C66 120.0(9) . . ?
C61 C66 C65 120.4(9) . . ?
C68 C67 C72 119.7(9) . . ?
C68 C67 P4 123.0(8) . . ?
C72 C67 P4 117.3(7) . . ?
C67 C68 C69 119.1(11) . . ?
C68 C69 C70 121.7(10) . . ?
C71 C70 C69 117.5(10) . . ?
C72 C71 C70 122.3(12) . . ?
C71 C72 C67 119.7(10) . . ?
O1 C73 O2 129.7(9) . . ?
O1 C73 C74 116.3(8) . . ?
O2 C73 C74 114.0(8) . . ?
F6 C74 F5 105.6(7) . . ?
F6 C74 C73 112.0(8) . . ?
F5 C74 C73 106.5(7) . . ?
F6 C74 C75 108.5(8) . . ?
F5 C74 C75 106.3(8) . . ?
C73 C74 C75 117.2(7) . . ?
F8 C75 F7 106.7(8) . . ?
F8 C75 C76 111.4(7) . . ?
F7 C75 C76 106.7(8) . . ?
F8 C75 C74 108.3(8) . . ?
F7 C75 C74 108.7(7) . . ?
C76 C75 C74 114.8(8) . . ?
O3 C76 O4 130.3(7) . . ?
O3 C76 C75 113.9(8) . . ?
O4 C76 C75 115.7(7) . . ?
O6 C77 O5 130.2(8) . . ?
O6 C77 C78 118.9(8) . . ?
O5 C77 C78 110.9(8) . . ?
F2 C78 F1 106.8(7) . . ?
F2 C78 C79 108.5(7) . . ?
F1 C78 C79 108.5(7) . . ?
F2 C78 C77 111.2(7) . . ?
F1 C78 C77 106.4(8) . . ?
C79 C78 C77 115.1(7) . . ?
F3 C79 F4 105.4(6) . . ?
F3 C79 C80 112.0(7) . . ?
F4 C79 C80 107.6(7) . . ?
F3 C79 C78 108.2(8) . . ?
F4 C79 C78 106.6(7) . . ?
C80 C79 C78 116.4(7) . . ?
O7 C80 O8 129.1(9) . . ?
O7 C80 C79 119.4(8) . . ?
O8 C80 C79 111.3(8) . . ?
N1 C81 C82 125.5(13) . . ?
C81 C82 C83 114.4(14) . . ?
C84 C83 C82 122.6(11) . . ?
C85 C84 C83 115.6(13) . . ?
N1 C85 C84 123.9(11) . . ?
N2 C86 C87 125.2(12) . . ?
C88 C87 C86 116.6(15) . . ?
C87 C88 C89 119.5(12) . . ?
C90 C89 C88 116.0(12) . . ?
N2 C90 C89 126.4(13) . . ?
N3 C91 C92 123.1(14) . . ?
C91 C92 C93 119.8(16) . . ?
C94 C93 C92 116.2(14) . . ?
C95 C94 C93 120.3(16) . . ?
N3 C95 C94 122.8(15) . . ?
N4 C96 C97 121.5(11) . . ?
C98 C97 C96 117.5(10) . . ?
C99 C98 C97 121.7(10) . . ?
C98 C99 C100 118.5(11) . . ?
N4 C100 C99 120.4(9) . . ?
Cl2 C1S Cl1 109.3(10) . . ?
Cl3 C2S Cl4 106.5(10) . . ?
Cl6 C3S Cl5 141(8) . . ?
C4S Cl8 O9S 99.1(15) . . ?
Cl8 C4S Cl7 107.8(5) . . ?

loop_
_geom_bond_atom_site_label_1
_geom_bond_atom_site_label_2
_geom_bond_distance
_geom_bond_site_symmetry_2
_geom_bond_publ_flag
Rh1 C20 1.978(8) . ?
Rh1 O5 2.150(6) . ?
Rh1 O1 2.170(7) . ?
Rh1 N1 2.208(8) . ?
Rh1 P1 2.222(3) . ?
Rh1 Rh2 2.5383(19) . ?
Rh2 C2 1.978(9) . ?
Rh2 O6 2.171(6) . ?
Rh2 O2 2.189(7) . ?
Rh2 P2 2.196(3) . ?
Rh2 N2 2.280(8) . ?
Rh3 C56 2.010(9) . ?
Rh3 O3 2.174(6) . ?
Rh3 O7 2.214(7) . ?
Rh3 P3 2.218(3) . ?
Rh3 N3 2.280(8) . ?
Rh3 Rh4 2.5374(19) . ?
Rh4 C38 1.979(9) . ?
Rh4 O8 2.148(7) . ?
Rh4 O4 2.167(6) . ?
Rh4 P4 2.198(3) . ?
Rh4 N4 2.276(7) . ?
P1 C1 1.802(9) . ?
P1 C7 1.823(10) . ?
P1 C13 1.837(9) . ?
P2 C19 1.787(9) . ?
P2 C31 1.815(9) . ?
P2 C25 1.823(11) . ?
P3 C37 1.811(9) . ?
P3 C43 1.834(9) . ?
P3 C49 1.840(9) . ?
P4 C55 1.795(9) . ?
P4 C61 1.817(10) . ?
P4 C67 1.842(9) . ?
F1 C78 1.364(11) . ?
F2 C78 1.351(11) . ?
F3 C79 1.345(10) . ?
F4 C79 1.357(9) . ?
F5 C74 1.366(10) . ?
F6 C74 1.345(11) . ?
F7 C75 1.347(11) . ?
F8 C75 1.329(11) . ?
O1 C73 1.206(10) . ?
O2 C73 1.261(10) . ?
O3 C76 1.226(10) . ?
O4 C76 1.250(10) . ?
O5 C77 1.247(11) . ?
O6 C77 1.227(11) . ?
O7 C80 1.217(10) . ?
O8 C80 1.260(10) . ?
N1 C85 1.333(14) . ?
N1 C81 1.336(14) . ?
N2 C90 1.268(13) . ?
N2 C86 1.347(15) . ?
N3 C95 1.294(13) . ?
N3 C91 1.305(15) . ?
N4 C100 1.312(13) . ?
N4 C96 1.333(12) . ?
C1 C6 1.400(14) . ?
C1 C2 1.447(14) . ?
C2 C3 1.379(13) . ?
C3 C4 1.379(16) . ?
C4 C5 1.375(18) . ?
C5 C6 1.406(15) . ?
C7 C12 1.380(13) . ?
C7 C8 1.385(14) . ?
C8 C9 1.360(14) . ?
C9 C10 1.394(15) . ?
C10 C11 1.344(16) . ?
C11 C12 1.402(15) . ?
C13 C18 1.367(14) . ?
C13 C14 1.397(15) . ?
C14 C15 1.401(16) . ?
C15 C16 1.331(19) . ?
C16 C17 1.337(18) . ?
C17 C18 1.354(14) . ?
C19 C24 1.405(11) . ?
C19 C20 1.413(12) . ?
C20 C21 1.402(12) . ?
C21 C22 1.382(12) . ?
C22 C23 1.357(13) . ?
C23 C24 1.388(13) . ?
C25 C30 1.402(13) . ?
C25 C26 1.422(13) . ?
C26 C27 1.395(14) . ?
C27 C28 1.403(15) . ?
C28 C29 1.366(16) . ?
C29 C30 1.369(14) . ?
C31 C36 1.369(14) . ?
C31 C32 1.429(16) . ?
C32 C33 1.369(15) . ?
C33 C34 1.413(18) . ?
C34 C35 1.357(18) . ?
C35 C36 1.391(16) . ?
C37 C42 1.371(13) . ?
C37 C38 1.449(13) . ?
C38 C39 1.393(12) . ?
C39 C40 1.344(15) . ?
C40 C41 1.432(16) . ?
C41 C42 1.315(13) . ?
C43 C48 1.349(13) . ?
C43 C44 1.388(12) . ?
C44 C45 1.405(14) . ?
C45 C46 1.359(15) . ?
C46 C47 1.342(14) . ?
C47 C48 1.413(15) . ?
C49 C50 1.335(14) . ?
C49 C54 1.368(13) . ?
C50 C51 1.431(15) . ?
C51 C52 1.373(16) . ?
C52 C53 1.334(17) . ?
C53 C54 1.373(14) . ?
C55 C60 1.359(12) . ?
C55 C56 1.426(13) . ?
C56 C57 1.369(12) . ?
C57 C58 1.392(12) . ?
C58 C59 1.333(14) . ?
C59 C60 1.371(13) . ?
C61 C66 1.390(12) . ?
C61 C62 1.405(12) . ?
C62 C63 1.399(15) . ?
C63 C64 1.356(14) . ?
C64 C65 1.358(14) . ?
C65 C66 1.408(14) . ?
C67 C68 1.368(13) . ?
C67 C72 1.430(16) . ?
C68 C69 1.376(14) . ?
C69 C70 1.402(17) . ?
C70 C71 1.385(16) . ?
C71 C72 1.332(14) . ?
C73 C74 1.529(13) . ?
C74 C75 1.529(13) . ?
C75 C76 1.518(11) . ?
C77 C78 1.545(11) . ?
C78 C79 1.543(13) . ?
C79 C80 1.534(14) . ?
C81 C82 1.355(16) . ?
C82 C83 1.42(2) . ?
C83 C84 1.38(2) . ?
C84 C85 1.379(15) . ?
C86 C87 1.390(16) . ?
C87 C88 1.34(2) . ?
C88 C89 1.45(2) . ?
C89 C90 1.366(15) . ?
C91 C92 1.336(18) . ?
C92 C93 1.37(3) . ?
C93 C94 1.35(2) . ?
C94 C95 1.348(17) . ?
C96 C97 1.387(14) . ?
C97 C98 1.355(17) . ?
C98 C99 1.333(16) . ?
C99 C100 1.408(14) . ?
C1S Cl2 1.701(19) . ?
C1S Cl1 1.81(2) . ?
C2S Cl3 1.550(18) . ?
C2S Cl4 2.00(2) . ?
C3S Cl6 1.51(4) . ?
C3S Cl5 1.52(4) . ?
C8SA O8SA 1.36(5) . ?
C8SB O8SB 1.17(3) . ?
Cl7 C4S 1.7803(16) . ?
Cl8 C4S 1.7801(15) . ?
Cl8 O9S 2.06(3) . ?

loop_
_geom_torsion_atom_site_label_1
_geom_torsion_atom_site_label_2
_geom_torsion_atom_site_label_3
_geom_torsion_atom_site_label_4
_geom_torsion
_geom_torsion_site_symmetry_1
_geom_torsion_site_symmetry_2
_geom_torsion_site_symmetry_3
_geom_torsion_site_symmetry_4
_geom_torsion_publ_flag
P1 Rh1 Rh2 P2 75.66(10) . . . . ?
C20 Rh1 Rh2 C2 -116.9(4) . . . . ?
P1 Rh1 Rh2 C2 -21.0(3) . . . . ?
C20 Rh1 Rh2 P2 -20.3(3) . . . . ?
O1 Rh1 Rh2 O2 -13.6(2) . . . . ?
O5 Rh1 Rh2 O6 -10.5(2) . . . . ?
P3 Rh3 Rh4 P4 74.56(9) . . . . ?
C56 Rh3 Rh4 C38 -119.2(4) . . . . ?
P3 Rh3 Rh4 C38 -21.5(2) . . . . ?
C56 Rh3 Rh4 P4 -23.1(3) . . . . ?
O3 Rh3 Rh4 O4 -16.0(3) . . . . ?
O7 Rh3 Rh4 O8 -14.0(2) . . . . ?
